data_1549973
loop_
_publ_author_name
'Schulte, Kelsey A.'
'Vignesh, Kuduva R.'
'Dunbar, Kim R.'

_publ_section_title
;
 Effects of coordination sphere on unusually large zero field splitting
 and slow magnetic relaxation in trigonally symmetric molecules.
;
_journal_issue 48
_journal_name_full 'Chemical science'
_journal_page_first 9018
_journal_page_last 9026
_journal_paper_doi 10.1039/c8sc02820f
_journal_volume 9
_journal_year 2018
_chemical_formula_moiety 'C33 H45 N4 Ni O6 S3, C4 H12 N'
_chemical_formula_sum 'C37 H57 N5 Ni O6 S3'
_chemical_formula_weight 822.76
_chemical_properties_physical Hygroscopic
_space_group_crystal_system monoclinic
_space_group_IT_number 14
_space_group_name_Hall '-P 2yn'
_space_group_name_H-M_alt 'P 1 21/n 1'
_symmetry_space_group_name_Hall '-P 2yn'
_symmetry_space_group_name_H-M 'P 1 21/n 1'
_atom_sites_solution_hydrogens geom
_audit_creation_date 2018-06-22
_audit_creation_method
;
Olex2 1.2
(compiled 2018.05.29 svn.r3508 for OlexSys, GUI svn.r5506)
;
_audit_update_record
;
2018-06-22 deposited with the CCDC.
2018-09-17 downloaded from the CCDC.
;
_cell_angle_alpha 90
_cell_angle_beta 94.977(2)
_cell_angle_gamma 90
_cell_formula_units_Z 4
_cell_length_a 21.0944(17)
_cell_length_b 8.9422(8)
_cell_length_c 21.3506(17)
_cell_measurement_reflns_used 10724
_cell_measurement_temperature 100
_cell_measurement_theta_max 25.16
_cell_measurement_theta_min 2.47
_cell_volume 4012.2(6)
_computing_cell_refinement 'SAINT+ Ver. 8.34A (Bruker-AXS, 2014)'
_computing_data_collection 'APEX3(Bruker-AXS, 2015)'
_computing_data_reduction 'SAINT+ Ver. 8.34A (Bruker-AXS, 2014)'
_computing_molecular_graphics 'SHELXTL (Sheldrick, 2008-2013)'
_computing_publication_material 'SHELXTL (Sheldrick, 2008-2013)'
_computing_structure_refinement 'SHELXTL (Sheldrick, 2008-2013)'
_computing_structure_solution 'SHELXTL (Sheldrick, 2008-2013)'
_diffrn_ambient_temperature 100.0
_diffrn_detector_area_resol_mean 7.9
_diffrn_detector_type 'CMOS area detector'
_diffrn_measured_fraction_theta_full 0.992
_diffrn_measured_fraction_theta_max 0.992
_diffrn_measurement_device 'three-circle diffractometer'
_diffrn_measurement_device_type Quest
_diffrn_measurement_method '0.5\ \w and 0.5\ \f scans'
_diffrn_radiation_collimation 'focusing mirrors'
_diffrn_radiation_monochromator 'mirror optics'
_diffrn_radiation_probe x-ray
_diffrn_radiation_type MoK\a
_diffrn_radiation_wavelength 0.71073
_diffrn_reflns_av_R_equivalents 0.1192
_diffrn_reflns_av_unetI/netI 0.0572
_diffrn_reflns_Laue_measured_fraction_full 0.992
_diffrn_reflns_Laue_measured_fraction_max 0.992
_diffrn_reflns_limit_h_max 25
_diffrn_reflns_limit_h_min -24
_diffrn_reflns_limit_k_max 10
_diffrn_reflns_limit_k_min -10
_diffrn_reflns_limit_l_max 25
_diffrn_reflns_limit_l_min -25
_diffrn_reflns_number 65541
_diffrn_reflns_point_group_measured_fraction_full 0.992
_diffrn_reflns_point_group_measured_fraction_max 0.992
_diffrn_reflns_theta_full 25.487
_diffrn_reflns_theta_max 25.487
_diffrn_reflns_theta_min 2.471
_diffrn_source 'microfocus sealed X-ray tube'
_diffrn_source_type 'Incoatec I\ms'
_diffrn_standards_number 0
_exptl_absorpt_coefficient_mu 0.690
_exptl_absorpt_correction_T_max 1.0000
_exptl_absorpt_correction_T_min 0.8781
_exptl_absorpt_correction_type multi-scan
_exptl_absorpt_process_details
'SADABS-2014/5 (Bruker,2014/5) was used for absorption correction. wR2(int) was 0.1278 before and 0.0695 after correction. The Ratio of minimum to maximum transmission is 0.8781. The \l/2 correction factor is 0.00150.'
_exptl_crystal_colour orange
_exptl_crystal_colour_primary orange
_exptl_crystal_density_diffrn 1.362
_exptl_crystal_density_method 'not measured'
_exptl_crystal_description needle
_exptl_crystal_F_000 1752
_exptl_crystal_size_max 0.207
_exptl_crystal_size_mid 0.096
_exptl_crystal_size_min 0.027
_refine_diff_density_max 1.345
_refine_diff_density_min -0.944
_refine_diff_density_rms 0.143
_refine_ls_extinction_method none
_refine_ls_goodness_of_fit_ref 1.156
_refine_ls_hydrogen_treatment constr
_refine_ls_matrix_type full
_refine_ls_number_parameters 482
_refine_ls_number_reflns 7409
_refine_ls_number_restraints 0
_refine_ls_restrained_S_all 1.156
_refine_ls_R_factor_all 0.1159
_refine_ls_R_factor_gt 0.0901
_refine_ls_shift/su_max 0.001
_refine_ls_shift/su_mean 0.000
_refine_ls_structure_factor_coef Fsqd
_refine_ls_weighting_details 'w=1/[\s^2^(Fo^2^)+(0.0740P)^2^+46.1195P] where P=(Fo^2^+2Fc^2^)/3'
_refine_ls_weighting_scheme calc
_refine_ls_wR_factor_gt 0.2308
_refine_ls_wR_factor_ref 0.2430
_reflns_Friedel_coverage 0.000
_reflns_number_gt 5693
_reflns_number_total 7409
_reflns_threshold_expression 'I > 2\s(I)'
_cod_data_source_file c8sc02820f2.cif
_cod_data_source_block ni_mst
_cod_depositor_comments 'Adding full bibliography for 1549971--1549976.cif.'
_cod_database_code 1549973
_shelx_shelxl_version_number 2014/7
_shelx_space_group_comment
;
The symmetry employed for this shelxl refinement is uniquely defined
by the following loop, which should always be used as a source of
symmetry information in preference to the above space-group names.
They are only intended as comments.
;
_shelx_estimated_absorpt_t_max 0.982
_shelx_estimated_absorpt_t_min 0.870
_olex2_refinement_description
;
1. Fixed Uiso
 At 1.2 times of:
  All C(H) groups, All C(H,H) groups
 At 1.5 times of:
  All C(H,H,H) groups
2.a Secondary CH2 refined with riding coordinates:
 C12(H12A,H12B), C1(H1A,H1B), C2(H2A,H2B), C24(H24A,H24B), C13(H13A,H13B),
 C23(H23A,H23B)
2.b Aromatic/amide H refined with riding coordinates:
 C6(H6), C9(H9), C17(H17), C28(H28), C31(H31), C20(H20)
2.c Idealised Me refined as rotating group:
 C11(H11A,H11B,H11C), C27(H27A,H27B,H27C), C22(H22A,H22B,H22C), C5(H5A,H5B,
 H5C), C16(H16A,H16B,H16C), C35(H35A,H35B,H35C), C34(H34A,H34B,H34C), C33(H33A,
 H33B,H33C), C37(H37A,H37B,H37C), C8(H8A,H8B,H8C), C19(H19A,H19B,H19C),
 C30(H30A,H30B,H30C), C36(H36A,H36B,H36C)
;
_olex2_submission_special_instructions 'No special instructions were received'

loop_
_space_group_symop_operation_xyz
'x, y, z'
'-x+1/2, y+1/2, -z+1/2'
'-x, -y, -z'
'x-1/2, -y-1/2, z-1/2'

loop_
_atom_site_label
_atom_site_type_symbol
_atom_site_fract_x
_atom_site_fract_y
_atom_site_fract_z
_atom_site_U_iso_or_equiv
_atom_site_adp_type
_atom_site_occupancy
_atom_site_site_symmetry_order
_atom_site_calc_flag
_atom_site_refinement_flags_posn
Ni1 Ni 0.30290(4) 0.50580(10) 0.51873(4) 0.0151(2) Uani 1 1 d .
S1 S 0.37143(9) 0.20416(19) 0.48087(8) 0.0196(4) Uani 1 1 d .
S2 S 0.15296(8) 0.4850(2) 0.48808(9) 0.0200(4) Uani 1 1 d .
S3 S 0.34723(9) 0.5892(2) 0.66365(8) 0.0214(4) Uani 1 1 d .
O3 O 0.1280(2) 0.4509(6) 0.4265(3) 0.0244(12) Uani 1 1 d .
O4 O 0.1641(2) 0.3612(6) 0.5310(3) 0.0263(12) Uani 1 1 d .
O1 O 0.4371(3) 0.1853(6) 0.5024(2) 0.0290(13) Uani 1 1 d .
O2 O 0.3261(3) 0.1405(6) 0.5200(2) 0.0274(12) Uani 1 1 d .
O6 O 0.3136(2) 0.7011(7) 0.6961(3) 0.0308(13) Uani 1 1 d .
N3 N 0.2165(3) 0.5767(7) 0.4885(3) 0.0192(13) Uani 1 1 d .
N2 N 0.3529(3) 0.3724(6) 0.4689(3) 0.0180(13) Uani 1 1 d .
N1 N 0.3354(3) 0.6722(6) 0.4649(3) 0.0162(12) Uani 1 1 d .
N4 N 0.3465(3) 0.6174(7) 0.5912(3) 0.0230(14) Uani 1 1 d .
O5 O 0.3257(3) 0.4389(6) 0.6730(2) 0.0307(13) Uani 1 1 d .
N5 N 0.1935(3) 0.0584(8) 0.6331(3) 0.0270(15) Uani 1 1 d .
C10 C 0.2965(3) 0.1154(8) 0.3752(3) 0.0180(15) Uani 1 1 d .
C12 C 0.2814(3) 0.7726(8) 0.4472(3) 0.0185(15) Uani 1 1 d .
H12A H 0.2893 0.8267 0.4081 0.022 Uiso 1 1 calc R
H12B H 0.2778 0.8475 0.4808 0.022 Uiso 1 1 calc R
C11 C 0.2395(3) 0.1809(9) 0.4035(4) 0.0257(17) Uani 1 1 d .
H11A H 0.2372 0.1407 0.4459 0.039 Uiso 1 1 calc GR
H11B H 0.2007 0.1545 0.3773 0.039 Uiso 1 1 calc GR
H11C H 0.2437 0.2899 0.4056 0.039 Uiso 1 1 calc GR
C1 C 0.3598(4) 0.6003(8) 0.4100(3) 0.0220(16) Uani 1 1 d .
H1A H 0.3892 0.6691 0.3906 0.026 Uiso 1 1 calc R
H1B H 0.3241 0.5771 0.3784 0.026 Uiso 1 1 calc R
C2 C 0.3947(4) 0.4566(8) 0.4304(4) 0.0226(16) Uani 1 1 d .
H2A H 0.4041 0.3973 0.3931 0.027 Uiso 1 1 calc R
H2B H 0.4354 0.4801 0.4551 0.027 Uiso 1 1 calc R
C24 C 0.3676(3) 0.7648(8) 0.5717(3) 0.0205(15) Uani 1 1 d .
H24A H 0.4045 0.7990 0.5999 0.025 Uiso 1 1 calc R
H24B H 0.3329 0.8388 0.5733 0.025 Uiso 1 1 calc R
C6 C 0.3938(4) -0.0209(8) 0.3174(3) 0.0211(15) Uani 1 1 d .
H6 H 0.4269 -0.0695 0.2978 0.025 Uiso 1 1 calc R
C3 C 0.3585(3) 0.1161(7) 0.4049(3) 0.0181(15) Uani 1 1 d .
C26 C 0.4523(4) 0.7366(8) 0.7251(3) 0.0205(15) Uani 1 1 d .
C9 C 0.2854(4) 0.0481(8) 0.3171(4) 0.0228(16) Uani 1 1 d .
H9 H 0.2436 0.0504 0.2968 0.027 Uiso 1 1 calc R
C13 C 0.2194(3) 0.6861(8) 0.4367(3) 0.0210(15) Uani 1 1 d .
H13A H 0.1829 0.7557 0.4362 0.025 Uiso 1 1 calc R
H13B H 0.2174 0.6334 0.3958 0.025 Uiso 1 1 calc R
C7 C 0.3328(4) -0.0227(8) 0.2872(3) 0.0248(17) Uani 1 1 d .
C4 C 0.4086(3) 0.0485(8) 0.3748(3) 0.0203(15) Uani 1 1 d .
C21 C 0.1030(4) 0.6282(9) 0.5871(4) 0.0252(17) Uani 1 1 d .
C15 C 0.0466(3) 0.6739(9) 0.4840(4) 0.0248(17) Uani 1 1 d .
C27 C 0.4157(4) 0.8801(8) 0.7324(4) 0.0266(17) Uani 1 1 d .
H27A H 0.3815 0.8624 0.7599 0.040 Uiso 1 1 calc GR
H27B H 0.3973 0.9138 0.6911 0.040 Uiso 1 1 calc GR
H27C H 0.4445 0.9571 0.7511 0.040 Uiso 1 1 calc GR
C23 C 0.3862(3) 0.7489(8) 0.5048(4) 0.0214(16) Uani 1 1 d .
H23A H 0.3938 0.8491 0.4873 0.026 Uiso 1 1 calc R
H23B H 0.4262 0.6908 0.5051 0.026 Uiso 1 1 calc R
C14 C 0.0958(3) 0.6051(8) 0.5221(3) 0.0191(15) Uani 1 1 d .
C17 C 0.0040(3) 0.7638(9) 0.5143(4) 0.0294(19) Uani 1 1 d .
H17 H -0.0291 0.8136 0.4895 0.035 Uiso 1 1 calc R
C22 C 0.1571(4) 0.5644(10) 0.6313(4) 0.0331(19) Uani 1 1 d .
H22A H 0.1516 0.4561 0.6352 0.050 Uiso 1 1 calc GR
H22B H 0.1566 0.6110 0.6728 0.050 Uiso 1 1 calc GR
H22C H 0.1979 0.5852 0.6143 0.050 Uiso 1 1 calc GR
C28 C 0.5148(4) 0.7374(9) 0.7492(3) 0.0264(17) Uani 1 1 d .
H28 H 0.5312 0.8251 0.7698 0.032 Uiso 1 1 calc R
C5 C 0.4774(3) 0.0493(9) 0.4001(4) 0.0256(17) Uani 1 1 d .
H5A H 0.4824 -0.0074 0.4394 0.038 Uiso 1 1 calc GR
H5B H 0.4914 0.1526 0.4079 0.038 Uiso 1 1 calc GR
H5C H 0.5033 0.0033 0.3693 0.038 Uiso 1 1 calc GR
C29 C 0.5552(4) 0.6153(11) 0.7446(4) 0.033(2) Uani 1 1 d .
C32 C 0.4695(4) 0.4800(8) 0.6878(3) 0.0255(17) Uani 1 1 d .
C25 C 0.4278(3) 0.6035(8) 0.6954(3) 0.0187(15) Uani 1 1 d .
C16 C 0.0339(4) 0.6579(10) 0.4140(4) 0.0328(19) Uani 1 1 d .
H16A H 0.0725 0.6825 0.3938 0.049 Uiso 1 1 calc GR
H16B H -0.0004 0.7261 0.3987 0.049 Uiso 1 1 calc GR
H16C H 0.0212 0.5547 0.4037 0.049 Uiso 1 1 calc GR
C35 C 0.1294(4) 0.1187(9) 0.6428(4) 0.0282(18) Uani 1 1 d .
H35A H 0.1220 0.2102 0.6180 0.042 Uiso 1 1 calc GR
H35B H 0.1271 0.1412 0.6874 0.042 Uiso 1 1 calc GR
H35C H 0.0970 0.0442 0.6293 0.042 Uiso 1 1 calc GR
C31 C 0.5316(4) 0.4922(10) 0.7141(4) 0.0320(19) Uani 1 1 d .
H31 H 0.5592 0.4093 0.7105 0.038 Uiso 1 1 calc R
C34 C 0.1936(4) 0.0091(11) 0.5669(4) 0.037(2) Uani 1 1 d .
H34A H 0.1689 -0.0835 0.5608 0.056 Uiso 1 1 calc GR
H34B H 0.2374 -0.0089 0.5570 0.056 Uiso 1 1 calc GR
H34C H 0.1744 0.0869 0.5390 0.056 Uiso 1 1 calc GR
C20 C 0.0585(4) 0.7173(9) 0.6141(4) 0.0306(18) Uani 1 1 d .
H20 H 0.0628 0.7334 0.6583 0.037 Uiso 1 1 calc R
C33 C 0.4500(5) 0.3421(10) 0.6527(4) 0.040(2) Uani 1 1 d .
H33A H 0.4254 0.2782 0.6790 0.060 Uiso 1 1 calc GR
H33B H 0.4879 0.2881 0.6417 0.060 Uiso 1 1 calc GR
H33C H 0.4237 0.3688 0.6142 0.060 Uiso 1 1 calc GR
C18 C 0.0083(4) 0.7827(9) 0.5784(4) 0.0312(19) Uani 1 1 d .
C37 C 0.2424(4) 0.1837(10) 0.6451(4) 0.0321(19) Uani 1 1 d .
H37A H 0.2335 0.2634 0.6140 0.048 Uiso 1 1 calc GR
H37B H 0.2852 0.1439 0.6414 0.048 Uiso 1 1 calc GR
H37C H 0.2398 0.2240 0.6874 0.048 Uiso 1 1 calc GR
C8 C 0.3189(5) -0.1004(10) 0.2249(4) 0.037(2) Uani 1 1 d .
H8A H 0.3411 -0.0487 0.1927 0.056 Uiso 1 1 calc GR
H8B H 0.2730 -0.0988 0.2131 0.056 Uiso 1 1 calc GR
H8C H 0.3337 -0.2042 0.2284 0.056 Uiso 1 1 calc GR
C19 C -0.0416(4) 0.8757(11) 0.6083(5) 0.045(2) Uani 1 1 d .
H19A H -0.0533 0.9620 0.5814 0.067 Uiso 1 1 calc GR
H19B H -0.0242 0.9106 0.6498 0.067 Uiso 1 1 calc GR
H19C H -0.0794 0.8143 0.6128 0.067 Uiso 1 1 calc GR
C30 C 0.6245(4) 0.6243(14) 0.7711(5) 0.052(3) Uani 1 1 d .
H30A H 0.6521 0.6247 0.7365 0.077 Uiso 1 1 calc GR
H30B H 0.6348 0.5377 0.7982 0.077 Uiso 1 1 calc GR
H30C H 0.6312 0.7164 0.7957 0.077 Uiso 1 1 calc GR
C36 C 0.2080(5) -0.0629(11) 0.6767(4) 0.047(2) Uani 1 1 d .
H36A H 0.2146 -0.0232 0.7195 0.070 Uiso 1 1 calc GR
H36B H 0.2468 -0.1139 0.6659 0.070 Uiso 1 1 calc GR
H36C H 0.1725 -0.1340 0.6741 0.070 Uiso 1 1 calc GR

loop_
_atom_site_aniso_label
_atom_site_aniso_U_11
_atom_site_aniso_U_22
_atom_site_aniso_U_33
_atom_site_aniso_U_23
_atom_site_aniso_U_13
_atom_site_aniso_U_12
Ni1 0.0170(5) 0.0085(4) 0.0207(5) 0.0001(4) 0.0065(3) -0.0012(4)
S1 0.0263(10) 0.0098(8) 0.0229(9) -0.0005(7) 0.0034(7) 0.0030(7)
S2 0.0183(9) 0.0140(9) 0.0290(10) 0.0003(7) 0.0091(7) 0.0003(7)
S3 0.0222(9) 0.0199(9) 0.0225(9) -0.0003(7) 0.0048(7) -0.0036(7)
O3 0.015(2) 0.018(3) 0.042(3) 0.007(2) 0.012(2) 0.004(2)
O4 0.028(3) 0.016(3) 0.037(3) 0.006(2) 0.016(2) 0.005(2)
O1 0.037(3) 0.019(3) 0.029(3) -0.003(2) -0.007(2) 0.008(2)
O2 0.048(3) 0.012(3) 0.025(3) 0.002(2) 0.015(2) -0.002(2)
O6 0.019(3) 0.041(4) 0.034(3) -0.003(3) 0.008(2) 0.004(2)
N3 0.017(3) 0.012(3) 0.030(3) 0.006(2) 0.008(2) 0.003(2)
N2 0.023(3) 0.005(3) 0.028(3) 0.000(2) 0.009(3) 0.002(2)
N1 0.019(3) 0.009(3) 0.022(3) 0.002(2) 0.006(2) -0.002(2)
N4 0.026(3) 0.013(3) 0.030(3) 0.001(3) 0.003(3) -0.009(3)
O5 0.034(3) 0.032(3) 0.028(3) 0.003(2) 0.008(2) -0.014(3)
N5 0.025(3) 0.031(4) 0.026(3) -0.003(3) 0.005(3) 0.007(3)
C10 0.023(4) 0.009(3) 0.023(4) 0.007(3) 0.005(3) -0.002(3)
C12 0.020(4) 0.008(3) 0.028(4) 0.002(3) 0.005(3) 0.002(3)
C11 0.017(4) 0.030(4) 0.031(4) 0.005(3) 0.003(3) 0.003(3)
C1 0.032(4) 0.010(3) 0.026(4) 0.001(3) 0.015(3) -0.002(3)
C2 0.025(4) 0.011(3) 0.034(4) -0.002(3) 0.017(3) -0.002(3)
C24 0.020(4) 0.010(3) 0.031(4) 0.004(3) 0.002(3) -0.005(3)
C6 0.027(4) 0.009(3) 0.029(4) 0.003(3) 0.012(3) 0.000(3)
C3 0.024(4) 0.007(3) 0.025(4) 0.004(3) 0.006(3) 0.000(3)
C26 0.028(4) 0.017(4) 0.018(4) 0.003(3) 0.008(3) -0.003(3)
C9 0.022(4) 0.015(4) 0.032(4) 0.006(3) 0.005(3) -0.004(3)
C13 0.024(4) 0.012(4) 0.027(4) 0.005(3) 0.008(3) 0.002(3)
C7 0.037(4) 0.013(4) 0.025(4) 0.003(3) 0.006(3) -0.011(3)
C4 0.023(4) 0.015(4) 0.024(4) 0.007(3) 0.007(3) 0.002(3)
C21 0.025(4) 0.020(4) 0.033(4) 0.003(3) 0.014(3) -0.007(3)
C15 0.016(4) 0.021(4) 0.038(4) -0.007(3) 0.005(3) -0.010(3)
C27 0.035(4) 0.015(4) 0.031(4) -0.009(3) 0.009(3) -0.005(3)
C23 0.015(3) 0.014(4) 0.035(4) 0.006(3) 0.002(3) -0.001(3)
C14 0.015(3) 0.010(3) 0.033(4) -0.001(3) 0.009(3) -0.006(3)
C17 0.009(3) 0.030(4) 0.049(5) -0.007(4) -0.001(3) 0.002(3)
C22 0.042(5) 0.031(5) 0.027(4) 0.004(4) 0.005(4) 0.003(4)
C28 0.030(4) 0.028(4) 0.022(4) 0.003(3) 0.003(3) -0.005(3)
C5 0.019(4) 0.029(4) 0.030(4) 0.000(3) 0.007(3) 0.004(3)
C29 0.023(4) 0.050(6) 0.027(4) 0.014(4) 0.010(3) -0.001(4)
C32 0.038(5) 0.017(4) 0.022(4) 0.001(3) 0.010(3) 0.007(3)
C25 0.023(4) 0.016(4) 0.018(4) 0.004(3) 0.007(3) 0.000(3)
C16 0.022(4) 0.036(5) 0.041(5) 0.000(4) 0.002(3) 0.013(4)
C35 0.025(4) 0.026(4) 0.035(4) 0.000(3) 0.013(3) 0.009(3)
C31 0.027(4) 0.042(5) 0.028(4) 0.011(4) 0.011(3) 0.015(4)
C34 0.036(5) 0.049(6) 0.030(4) -0.010(4) 0.014(4) 0.010(4)
C20 0.035(5) 0.026(4) 0.033(4) -0.005(4) 0.013(4) -0.004(4)
C33 0.054(6) 0.022(4) 0.045(5) -0.006(4) 0.007(4) 0.017(4)
C18 0.022(4) 0.027(4) 0.047(5) -0.011(4) 0.019(4) -0.007(3)
C37 0.030(4) 0.032(5) 0.034(5) 0.000(4) 0.001(3) -0.002(4)
C8 0.057(6) 0.026(5) 0.029(5) -0.009(4) 0.002(4) -0.003(4)
C19 0.024(4) 0.041(6) 0.071(7) -0.023(5) 0.021(4) -0.002(4)
C30 0.025(5) 0.077(8) 0.052(6) 0.020(6) -0.001(4) 0.003(5)
C36 0.062(7) 0.038(5) 0.040(5) -0.005(4) 0.007(5) 0.008(5)

loop_
_atom_type_symbol
_atom_type_description
_atom_type_scat_dispersion_real
_atom_type_scat_dispersion_imag
_atom_type_scat_source
C C 0.0033 0.0016 'International Tables Vol C Tables 4.2.6.8 and 6.1.1.4'
H H 0.0000 0.0000 'International Tables Vol C Tables 4.2.6.8 and 6.1.1.4'
N N 0.0061 0.0033 'International Tables Vol C Tables 4.2.6.8 and 6.1.1.4'
Ni Ni 0.3393 1.1124 'International Tables Vol C Tables 4.2.6.8 and 6.1.1.4'
O O 0.0106 0.0060 'International Tables Vol C Tables 4.2.6.8 and 6.1.1.4'
S S 0.1246 0.1234 'International Tables Vol C Tables 4.2.6.8 and 6.1.1.4'

loop_
_geom_angle_atom_site_label_1
_geom_angle_atom_site_label_2
_geom_angle_atom_site_label_3
_geom_angle
N3 Ni1 N1 85.8(2)
N3 Ni1 N4 116.2(3)
N2 Ni1 N3 122.6(3)
N2 Ni1 N1 85.1(2)
N2 Ni1 N4 119.4(3)
N4 Ni1 N1 85.3(2)
O1 S1 O2 116.1(3)
O1 S1 N2 112.7(3)
O1 S1 C3 107.7(3)
O2 S1 N2 107.7(3)
O2 S1 C3 107.1(3)
N2 S1 C3 104.8(3)
O3 S2 O4 117.0(3)
O3 S2 N3 111.6(3)
O3 S2 C14 107.2(3)
O4 S2 N3 107.8(3)
O4 S2 C14 106.1(3)
N3 S2 C14 106.6(3)
O6 S3 N4 113.6(3)
O6 S3 C25 105.2(3)
N4 S3 C25 106.9(3)
O5 S3 O6 114.1(3)
O5 S3 N4 108.1(3)
O5 S3 C25 108.5(3)
S2 N3 Ni1 126.4(3)
C13 N3 Ni1 111.0(4)
C13 N3 S2 115.6(5)
S1 N2 Ni1 129.2(3)
C2 N2 Ni1 111.7(4)
C2 N2 S1 115.4(5)
C12 N1 Ni1 107.5(4)
C12 N1 C23 111.8(5)
C1 N1 Ni1 106.8(4)
C1 N1 C12 112.2(6)
C1 N1 C23 112.1(6)
C23 N1 Ni1 106.0(4)
S3 N4 Ni1 130.5(4)
C24 N4 Ni1 111.1(5)
C24 N4 S3 116.7(5)
C35 N5 C37 108.6(6)
C34 N5 C35 108.4(6)
C34 N5 C37 108.8(6)
C36 N5 C35 109.1(7)
C36 N5 C34 111.9(7)
C36 N5 C37 110.0(7)
C3 C10 C11 124.1(6)
C9 C10 C11 116.8(6)
C9 C10 C3 119.1(7)
N1 C12 H12A 109.4
N1 C12 H12B 109.4
N1 C12 C13 111.3(6)
H12A C12 H12B 108.0
C13 C12 H12A 109.4
C13 C12 H12B 109.4
C10 C11 H11A 109.5
C10 C11 H11B 109.5
C10 C11 H11C 109.5
H11A C11 H11B 109.5
H11A C11 H11C 109.5
H11B C11 H11C 109.5
N1 C1 H1A 109.7
N1 C1 H1B 109.7
N1 C1 C2 109.6(6)
H1A C1 H1B 108.2
C2 C1 H1A 109.7
C2 C1 H1B 109.7
N2 C2 C1 107.0(6)
N2 C2 H2A 110.3
N2 C2 H2B 110.3
C1 C2 H2A 110.3
C1 C2 H2B 110.3
H2A C2 H2B 108.6
N4 C24 H24A 110.3
N4 C24 H24B 110.3
N4 C24 C23 107.0(6)
H24A C24 H24B 108.6
C23 C24 H24A 110.3
C23 C24 H24B 110.3
C7 C6 H6 118.4
C4 C6 H6 118.4
C4 C6 C7 123.1(7)
C10 C3 S1 118.1(5)
C10 C3 C4 119.7(7)
C4 C3 S1 122.2(6)
C28 C26 C27 116.1(7)
C28 C26 C25 118.0(7)
C25 C26 C27 125.9(7)
C10 C9 H9 118.6
C10 C9 C7 122.8(7)
C7 C9 H9 118.6
N3 C13 C12 108.6(6)
N3 C13 H13A 110.0
N3 C13 H13B 110.0
C12 C13 H13A 110.0
C12 C13 H13B 110.0
H13A C13 H13B 108.4
C6 C7 C8 121.1(7)
C9 C7 C6 117.1(7)
C9 C7 C8 121.7(7)
C6 C4 C3 118.1(7)
C6 C4 C5 117.2(6)
C3 C4 C5 124.7(7)
C14 C21 C22 124.7(7)
C20 C21 C14 118.4(7)
C20 C21 C22 116.9(7)
C14 C15 C16 126.4(7)
C17 C15 C14 116.9(7)
C17 C15 C16 116.6(7)
C26 C27 H27A 109.5
C26 C27 H27B 109.5
C26 C27 H27C 109.5
H27A C27 H27B 109.5
H27A C27 H27C 109.5
H27B C27 H27C 109.5
N1 C23 C24 110.6(6)
N1 C23 H23A 109.5
N1 C23 H23B 109.5
C24 C23 H23A 109.5
C24 C23 H23B 109.5
H23A C23 H23B 108.1
C21 C14 S2 117.8(6)
C21 C14 C15 121.5(7)
C15 C14 S2 120.7(6)
C15 C17 H17 118.6
C18 C17 C15 122.8(8)
C18 C17 H17 118.6
C21 C22 H22A 109.5
C21 C22 H22B 109.5
C21 C22 H22C 109.5
H22A C22 H22B 109.5
H22A C22 H22C 109.5
H22B C22 H22C 109.5
C26 C28 H28 118.6
C26 C28 C29 122.9(8)
C29 C28 H28 118.6
C4 C5 H5A 109.5
C4 C5 H5B 109.5
C4 C5 H5C 109.5
H5A C5 H5B 109.5
H5A C5 H5C 109.5
H5B C5 H5C 109.5
C28 C29 C30 120.3(9)
C31 C29 C28 118.0(7)
C31 C29 C30 121.6(9)
C25 C32 C33 123.6(7)
C31 C32 C25 117.6(7)
C31 C32 C33 118.8(7)
C26 C25 S3 121.8(5)
C26 C25 C32 119.5(7)
C32 C25 S3 118.6(6)
C15 C16 H16A 109.5
C15 C16 H16B 109.5
C15 C16 H16C 109.5
H16A C16 H16B 109.5
H16A C16 H16C 109.5
H16B C16 H16C 109.5
N5 C35 H35A 109.5
N5 C35 H35B 109.5
N5 C35 H35C 109.5
H35A C35 H35B 109.5
H35A C35 H35C 109.5
H35B C35 H35C 109.5
C29 C31 C32 123.8(8)
C29 C31 H31 118.1
C32 C31 H31 118.1
N5 C34 H34A 109.5
N5 C34 H34B 109.5
N5 C34 H34C 109.5
H34A C34 H34B 109.5
H34A C34 H34C 109.5
H34B C34 H34C 109.5
C21 C20 H20 119.2
C18 C20 C21 121.7(8)
C18 C20 H20 119.2
C32 C33 H33A 109.5
C32 C33 H33B 109.5
C32 C33 H33C 109.5
H33A C33 H33B 109.5
H33A C33 H33C 109.5
H33B C33 H33C 109.5
C17 C18 C20 118.6(7)
C17 C18 C19 119.7(8)
C20 C18 C19 121.7(8)
N5 C37 H37A 109.5
N5 C37 H37B 109.5
N5 C37 H37C 109.5
H37A C37 H37B 109.5
H37A C37 H37C 109.5
H37B C37 H37C 109.5
C7 C8 H8A 109.5
C7 C8 H8B 109.5
C7 C8 H8C 109.5
H8A C8 H8B 109.5
H8A C8 H8C 109.5
H8B C8 H8C 109.5
C18 C19 H19A 109.5
C18 C19 H19B 109.5
C18 C19 H19C 109.5
H19A C19 H19B 109.5
H19A C19 H19C 109.5
H19B C19 H19C 109.5
C29 C30 H30A 109.5
C29 C30 H30B 109.5
C29 C30 H30C 109.5
H30A C30 H30B 109.5
H30A C30 H30C 109.5
H30B C30 H30C 109.5
N5 C36 H36A 109.5
N5 C36 H36B 109.5
N5 C36 H36C 109.5
H36A C36 H36B 109.5
H36A C36 H36C 109.5
H36B C36 H36C 109.5

loop_
_geom_bond_atom_site_label_1
_geom_bond_atom_site_label_2
_geom_bond_distance
Ni1 N3 1.984(6)
Ni1 N2 1.965(6)
Ni1 N1 2.035(6)
Ni1 N4 1.998(6)
S1 O1 1.431(6)
S1 O2 1.441(5)
S1 N2 1.570(6)
S1 C3 1.803(7)
S2 O3 1.406(6)
S2 O4 1.443(5)
S2 N3 1.571(6)
S2 C14 1.813(7)
S3 O6 1.438(6)
S3 N4 1.565(6)
S3 O5 1.438(6)
S3 C25 1.779(7)
N3 C13 1.480(9)
N2 C2 1.466(9)
N1 C12 1.474(9)
N1 C1 1.468(9)
N1 C23 1.479(9)
N4 C24 1.464(9)
N5 C35 1.487(9)
N5 C34 1.482(10)
N5 C37 1.528(10)
N5 C36 1.444(12)
C10 C11 1.509(10)
C10 C3 1.404(10)
C10 C9 1.380(10)
C12 H12A 0.9900
C12 H12B 0.9900
C12 C13 1.519(10)
C11 H11A 0.9800
C11 H11B 0.9800
C11 H11C 0.9800
C1 H1A 0.9900
C1 H1B 0.9900
C1 C2 1.526(10)
C2 H2A 0.9900
C2 H2B 0.9900
C24 H24A 0.9900
C24 H24B 0.9900
C24 C23 1.519(10)
C6 H6 0.9500
C6 C7 1.390(11)
C6 C4 1.384(11)
C3 C4 1.419(10)
C26 C27 1.513(10)
C26 C28 1.372(11)
C26 C25 1.425(10)
C9 H9 0.9500
C9 C7 1.384(11)
C13 H13A 0.9900
C13 H13B 0.9900
C7 C8 1.505(11)
C4 C5 1.503(10)
C21 C14 1.398(11)
C21 C22 1.528(11)
C21 C20 1.394(11)
C15 C14 1.405(11)
C15 C17 1.404(11)
C15 C16 1.502(11)
C27 H27A 0.9800
C27 H27B 0.9800
C27 H27C 0.9800
C23 H23A 0.9900
C23 H23B 0.9900
C17 H17 0.9500
C17 C18 1.374(12)
C22 H22A 0.9800
C22 H22B 0.9800
C22 H22C 0.9800
C28 H28 0.9500
C28 C29 1.395(12)
C5 H5A 0.9800
C5 H5B 0.9800
C5 H5C 0.9800
C29 C31 1.351(13)
C29 C30 1.522(12)
C32 C25 1.428(10)
C32 C31 1.384(12)
C32 C33 1.483(11)
C16 H16A 0.9800
C16 H16B 0.9800
C16 H16C 0.9800
C35 H35A 0.9800
C35 H35B 0.9800
C35 H35C 0.9800
C31 H31 0.9500
C34 H34A 0.9800
C34 H34B 0.9800
C34 H34C 0.9800
C20 H20 0.9500
C20 C18 1.380(12)
C33 H33A 0.9800
C33 H33B 0.9800
C33 H33C 0.9800
C18 C19 1.524(11)
C37 H37A 0.9800
C37 H37B 0.9800
C37 H37C 0.9800
C8 H8A 0.9800
C8 H8B 0.9800
C8 H8C 0.9800
C19 H19A 0.9800
C19 H19B 0.9800
C19 H19C 0.9800
C30 H30A 0.9800
C30 H30B 0.9800
C30 H30C 0.9800
C36 H36A 0.9800
C36 H36B 0.9800
C36 H36C 0.9800

loop_
_geom_torsion_atom_site_label_1
_geom_torsion_atom_site_label_2
_geom_torsion_atom_site_label_3
_geom_torsion_atom_site_label_4
_geom_torsion
Ni1 N3 C13 C12 -31.7(7)
Ni1 N2 C2 C1 -34.3(7)
Ni1 N1 C12 C13 -35.1(6)
Ni1 N1 C1 C2 -39.5(7)
Ni1 N1 C23 C24 -40.3(6)
Ni1 N4 C24 C23 -33.8(7)
S1 N2 C2 C1 165.4(5)
S1 C3 C4 C6 177.8(5)
S1 C3 C4 C5 -3.6(10)
S2 N3 C13 C12 175.6(5)
S3 N4 C24 C23 159.5(5)
O3 S2 N3 Ni1 -111.6(4)
O3 S2 N3 C13 36.3(6)
O3 S2 C14 C21 166.5(5)
O3 S2 C14 C15 -14.3(7)
O4 S2 N3 Ni1 18.2(5)
O4 S2 N3 C13 166.1(5)
O4 S2 C14 C21 40.7(6)
O4 S2 C14 C15 -140.1(6)
O1 S1 N2 Ni1 -106.5(5)
O1 S1 N2 C2 49.7(6)
O1 S1 C3 C10 177.6(5)
O1 S1 C3 C4 -2.3(7)
O2 S1 N2 Ni1 22.9(5)
O2 S1 N2 C2 179.1(5)
O2 S1 C3 C10 52.1(6)
O2 S1 C3 C4 -127.8(6)
O6 S3 N4 Ni1 -110.8(5)
O6 S3 N4 C24 52.9(6)
O6 S3 C25 C26 -22.3(7)
O6 S3 C25 C32 160.8(6)
N3 S2 C14 C21 -74.0(6)
N3 S2 C14 C15 105.2(6)
N2 S1 C3 C10 -62.1(6)
N2 S1 C3 C4 118.0(6)
N1 C12 C13 N3 44.6(8)
N1 C1 C2 N2 49.0(8)
N4 S3 C25 C26 98.8(6)
N4 S3 C25 C32 -78.1(6)
N4 C24 C23 N1 49.6(7)
O5 S3 N4 Ni1 16.9(6)
O5 S3 N4 C24 -179.4(5)
O5 S3 C25 C26 -144.7(6)
O5 S3 C25 C32 38.3(6)
C10 C3 C4 C6 -2.1(10)
C10 C3 C4 C5 176.5(7)
C10 C9 C7 C6 -1.6(10)
C10 C9 C7 C8 177.6(7)
C12 N1 C1 C2 -157.0(6)
C12 N1 C23 C24 76.5(7)
C11 C10 C3 S1 -1.3(9)
C11 C10 C3 C4 178.6(6)
C11 C10 C9 C7 -176.8(7)
C1 N1 C12 C13 82.0(7)
C1 N1 C23 C24 -156.5(6)
C3 S1 N2 Ni1 136.6(4)
C3 S1 N2 C2 -67.1(6)
C3 C10 C9 C7 1.7(10)
C26 C28 C29 C31 1.1(12)
C26 C28 C29 C30 178.8(8)
C9 C10 C3 S1 -179.7(5)
C9 C10 C3 C4 0.2(10)
C7 C6 C4 C3 2.3(10)
C7 C6 C4 C5 -176.4(7)
C4 C6 C7 C9 -0.5(10)
C4 C6 C7 C8 -179.7(7)
C21 C20 C18 C17 -2.7(12)
C21 C20 C18 C19 177.9(8)
C15 C17 C18 C20 3.6(12)
C15 C17 C18 C19 -176.9(7)
C27 C26 C28 C29 -178.2(7)
C27 C26 C25 S3 -1.6(10)
C27 C26 C25 C32 175.3(7)
C23 N1 C12 C13 -151.1(6)
C23 N1 C1 C2 76.2(7)
C14 S2 N3 Ni1 131.7(4)
C14 S2 N3 C13 -80.4(6)
C14 C21 C20 C18 -0.3(11)
C14 C15 C17 C18 -1.5(11)
C17 C15 C14 S2 179.3(5)
C17 C15 C14 C21 -1.5(10)
C22 C21 C14 S2 2.5(10)
C22 C21 C14 C15 -176.6(7)
C22 C21 C20 C18 178.9(7)
C28 C26 C25 S3 179.1(5)
C28 C26 C25 C32 -4.0(10)
C28 C29 C31 C32 -0.7(12)
C25 S3 N4 Ni1 133.6(5)
C25 S3 N4 C24 -62.7(6)
C25 C26 C28 C29 1.2(11)
C25 C32 C31 C29 -2.1(12)
C16 C15 C14 S2 0.9(10)
C16 C15 C14 C21 -179.9(7)
C16 C15 C17 C18 177.0(8)
C31 C32 C25 S3 -178.6(6)
C31 C32 C25 C26 4.4(10)
C20 C21 C14 S2 -178.4(6)
C20 C21 C14 C15 2.4(11)
C33 C32 C25 S3 2.5(10)
C33 C32 C25 C26 -174.5(7)
C33 C32 C31 C29 176.9(8)
C30 C29 C31 C32 -178.3(8)
